data_4509503
loop_
_publ_author_name
'Boldog, Ishtvan'
'Daran, Jean-Claude'
'Chernega, Alexander N.'
'Rusanov, Eduard B.'
'Krautscheid, Harald'
'Domasevitch, Konstantin V.'

_publ_section_title
;
 Hydrogen Bonding Patterns and Supramolecular Structure of
 4,4&#x2032;-Bipyrazolium Salts
;
_journal_issue 6
_journal_name_full 'Crystal Growth &amp; Design'
_journal_page_first 2895
_journal_paper_doi 10.1021/cg9002109
_journal_volume 9
_journal_year 2009
_chemical_formula_moiety 'C6 H8 N4, Be2 F6'
_chemical_formula_sum 'C6 H8 Be2 F6 N4'
_chemical_formula_weight 268.18
_chemical_name_systematic
; 
4,4'-bipyrazolium trifluoroberyllate 
;
_space_group_IT_number 15
_space_group_name_Hall '-C 2yc'
_symmetry_cell_setting monoclinic
_symmetry_Int_Tables_number 15
_symmetry_space_group_name_Hall '-C 2yc'
_symmetry_space_group_name_H-M 'C 1 2/c 1'
_atom_sites_solution_hydrogens geom
_atom_sites_solution_primary direct
_atom_sites_solution_secondary difmap
_audit_creation_method SHELXL-97
_cell_angle_alpha 90.00
_cell_angle_beta 102.111(2)
_cell_angle_gamma 90.00
_cell_formula_units_Z 4
_cell_length_a 14.7142(11)
_cell_length_b 4.6255(4)
_cell_length_c 14.4131(11)
_cell_measurement_reflns_used 2770
_cell_measurement_temperature 223(2)
_cell_measurement_theta_max 29.24
_cell_measurement_theta_min 2.83
_cell_volume 959.13(13)
_computing_cell_refinement 'SAINT-NT (Bruker, 1999)'
_computing_data_collection 'SMART-NT (Bruker, 1998)'
_computing_data_reduction 'SAINT-NT (Bruker, 1999)'
_computing_molecular_graphics 'Diamond 2.1e (Brandenburg, 1999)'
_computing_publication_material 'WinGX 1.700.00 (Farrugia, 1999)'
_computing_structure_refinement 'SHELXL-97 (Sheldrick, 1997)'
_computing_structure_solution 'SHELXS-97 (Sheldrick, 1997)'
_diffrn_ambient_temperature 223(2)
_diffrn_measured_fraction_theta_full 0.981
_diffrn_measured_fraction_theta_max 0.981
_diffrn_measurement_device_type 'Siemens SMART CCD area-detector diffractometer'
_diffrn_measurement_method '\w scans'
_diffrn_radiation_monochromator graphite
_diffrn_radiation_source 'fine-focus sealed tube'
_diffrn_radiation_type MoK\a
_diffrn_radiation_wavelength 0.71073
_diffrn_reflns_av_R_equivalents 0.0093
_diffrn_reflns_av_sigmaI/netI 0.0108
_diffrn_reflns_limit_h_max 19
_diffrn_reflns_limit_h_min -19
_diffrn_reflns_limit_k_max 6
_diffrn_reflns_limit_k_min -6
_diffrn_reflns_limit_l_max 19
_diffrn_reflns_limit_l_min -12
_diffrn_reflns_number 2770
_diffrn_reflns_theta_full 29.24
_diffrn_reflns_theta_max 29.24
_diffrn_reflns_theta_min 2.83
_diffrn_standards_decay_% 0
_exptl_absorpt_coefficient_mu 0.196
_exptl_absorpt_correction_T_max 0.9713
_exptl_absorpt_correction_T_min 0.9579
_exptl_absorpt_correction_type empirical
_exptl_absorpt_process_details 'SADABS (Sheldrick, 1996)'
_exptl_crystal_colour colorless
_exptl_crystal_density_diffrn 1.857
_exptl_crystal_density_method 'not measured'
_exptl_crystal_description block
_exptl_crystal_F_000 536
_exptl_crystal_size_max 0.20
_exptl_crystal_size_mid 0.15
_exptl_crystal_size_min 0.15
_refine_diff_density_max 0.351
_refine_diff_density_min -0.251
_refine_diff_density_rms 0.053
_refine_ls_extinction_method none
_refine_ls_goodness_of_fit_ref 1.066
_refine_ls_hydrogen_treatment mixed
_refine_ls_matrix_type full
_refine_ls_number_parameters 94
_refine_ls_number_reflns 1284
_refine_ls_number_restraints 0
_refine_ls_restrained_S_all 1.066
_refine_ls_R_factor_all 0.0379
_refine_ls_R_factor_gt 0.0349
_refine_ls_shift/su_max 0.000
_refine_ls_shift/su_mean 0.000
_refine_ls_structure_factor_coef Fsqd
_refine_ls_weighting_details 'w=1/[\s^2^(Fo^2^)+(0.0548P)^2^+0.6918P] where P=(Fo^2^+2Fc^2^)/3'
_refine_ls_weighting_scheme calc
_refine_ls_wR_factor_gt 0.0924
_refine_ls_wR_factor_ref 0.0944
_reflns_number_gt 1108
_reflns_number_total 1284
_reflns_threshold_expression >2sigma(I)
_cod_data_source_file cg9002109sup1.cif
_cod_data_source_block (4)
_cod_original_sg_symbol_H-M C2/c
_cod_database_code 4509503

loop_
_symmetry_equiv_pos_as_xyz
'x, y, z'
'-x, y, -z+1/2'
'x+1/2, y+1/2, z'
'-x+1/2, y+1/2, -z+1/2'
'-x, -y, -z'
'x, -y, z-1/2'
'-x+1/2, -y+1/2, -z'
'x+1/2, -y+1/2, z-1/2'

loop_
_atom_site_label
_atom_site_type_symbol
_atom_site_fract_x
_atom_site_fract_y
_atom_site_fract_z
_atom_site_U_iso_or_equiv
_atom_site_adp_type
_atom_site_occupancy
_atom_site_calc_flag
Be1 Be 0.28811(10) 0.1497(3) 0.70905(11) 0.0181(3) Uani 1 d
F1 F 0.38907(5) 0.24298(17) 0.74736(5) 0.0242(2) Uani 1 d
F2 F 0.22285(6) 0.32235(15) 0.76412(6) 0.0260(2) Uani 1 d
F3 F 0.25861(5) 0.19556(18) 0.60319(5) 0.0277(2) Uani 1 d
N1 N 0.13173(7) -0.0729(2) 0.46036(8) 0.0239(3) Uani 1 d
H1A H 0.1803(17) 0.055(6) 0.4657(19) 0.080 Uiso 1 d
N2 N 0.06882(8) -0.0845(2) 0.37921(7) 0.0256(3) Uani 1 d
H2A H 0.0775(16) 0.030(6) 0.3281(18) 0.080 Uiso 1 d
C1 C 0.10796(9) -0.2555(3) 0.52261(9) 0.0244(3) Uani 1 d
H1B H 0.1462(17) -0.267(6) 0.581(2) 0.080 Uiso 1 d
C2 C 0.02599(8) -0.3925(2) 0.47929(8) 0.0190(3) Uani 1 d
C3 C 0.00363(10) -0.2766(3) 0.38825(9) 0.0272(3) Uani 1 d
H3A H -0.048(2) -0.317(5) 0.3337(19) 0.080 Uiso 1 d

loop_
_atom_site_aniso_label
_atom_site_aniso_U_11
_atom_site_aniso_U_22
_atom_site_aniso_U_33
_atom_site_aniso_U_23
_atom_site_aniso_U_13
_atom_site_aniso_U_12
Be1 0.0201(7) 0.0165(6) 0.0184(7) 0.0003(5) 0.0053(5) -0.0013(5)
F1 0.0206(4) 0.0291(4) 0.0216(4) 0.0066(3) 0.0017(3) -0.0043(3)
F2 0.0317(4) 0.0147(3) 0.0362(4) -0.0029(3) 0.0175(3) -0.0005(3)
F3 0.0309(4) 0.0335(5) 0.0169(4) 0.0025(3) 0.0010(3) -0.0129(3)
N1 0.0220(5) 0.0236(5) 0.0261(5) 0.0008(4) 0.0051(4) -0.0072(4)
N2 0.0320(6) 0.0255(5) 0.0202(5) 0.0021(4) 0.0073(4) -0.0101(4)
C1 0.0232(6) 0.0246(6) 0.0241(6) 0.0035(5) 0.0016(5) -0.0064(5)
C2 0.0213(5) 0.0178(5) 0.0182(5) -0.0001(4) 0.0050(4) -0.0034(4)
C3 0.0321(7) 0.0295(7) 0.0187(6) 0.0029(5) 0.0022(5) -0.0130(5)

loop_
_atom_type_symbol
_atom_type_description
_atom_type_scat_dispersion_real
_atom_type_scat_dispersion_imag
_atom_type_scat_source
C C 0.0033 0.0016 'International Tables Vol C Tables 4.2.6.8 and 6.1.1.4'
H H 0.0000 0.0000 'International Tables Vol C Tables 4.2.6.8 and 6.1.1.4'
Be Be 0.0005 0.0002 'International Tables Vol C Tables 4.2.6.8 and 6.1.1.4'
N N 0.0061 0.0033 'International Tables Vol C Tables 4.2.6.8 and 6.1.1.4'
F F 0.0171 0.0103 'International Tables Vol C Tables 4.2.6.8 and 6.1.1.4'

loop_
_geom_angle_atom_site_label_1
_geom_angle_atom_site_label_2
_geom_angle_atom_site_label_3
_geom_angle
_geom_angle_site_symmetry_1
_geom_angle_site_symmetry_3
F3 Be1 F1 112.04(10) . .
F3 Be1 F2 111.05(10) . 4_546
F1 Be1 F2 108.80(10) . 4_546
F3 Be1 F2 111.05(10) . .
F1 Be1 F2 108.72(10) . .
F2 Be1 F2 104.88(9) 4_546 .
Be1 F2 Be1 135.21(8) 4_556 .
C1 N1 N2 109.50(10) . .
N1 N2 C3 108.82(11) . .
N1 C1 C2 108.21(11) . .
C1 C2 C3 105.04(11) . .
C1 C2 C2 127.46(13) . 5_546
C3 C2 C2 127.49(13) . 5_546
N2 C3 C2 108.42(11) . .

loop_
_geom_bond_atom_site_label_1
_geom_bond_atom_site_label_2
_geom_bond_distance
_geom_bond_site_symmetry_2
Be1 F3 1.5111(16) .
Be1 F1 1.5341(16) .
Be1 F2 1.5795(16) 4_546
Be1 F2 1.5841(16) .
F2 Be1 1.5795(16) 4_556
N1 C1 1.3314(16) .
N1 N2 1.3318(15) .
N2 C3 1.3340(16) .
C1 C2 1.3892(17) .
C2 C3 1.3914(17) .
C2 C2 1.457(2) 5_546
